data_2221440
loop_
_publ_author_name
'Kim, Tae Ho'
'Shin, Yong Woon'
'Park, Ki-Min'
'Kim, Jineun'

_publ_section_title
Phyllo-poly[[\m~2~-1,4-bis(cyclohexylsulfanylmethyl)benzene-\k^2^<i>S</i>:<i>S</i>'](\m~2~-nitrato-\k^2^<i>O</i>:<i>O</i>')silver(I)]
_journal_coeditor_code LX2093
_journal_issue 4
_journal_name_full 'Acta Crystallographica Section E'
_journal_page_first m385
_journal_paper_doi 10.1107/S1600536809007910
_journal_volume 65
_journal_year 2009
_chemical_formula_iupac '[Ag (N O3) (C20 H30 S2)]'
_chemical_formula_moiety 'C20 H30 Ag N O3 S2'
_chemical_formula_sum 'C20 H30 Ag N O3 S2'
_chemical_formula_weight 504.44
_chemical_name_systematic
;
Phyllo-poly[[\m~2~-1,4-bis(cyclohexylsulfanylmethyl)benzene-
\k^2^<i>S</i>:<i>S</i>'](\m~2~-nitrato-\k^2^<i>O</i>:<i>O</i>')silver(I)]
;
_space_group_IT_number 14
_symmetry_cell_setting monoclinic
_symmetry_space_group_name_Hall '-P 2ybc'
_symmetry_space_group_name_H-M 'P 1 21/c 1'
_atom_sites_solution_hydrogens geom
_atom_sites_solution_primary direct
_atom_sites_solution_secondary difmap
_audit_creation_method SHELXTL
_cell_angle_alpha 90.00
_cell_angle_beta 92.2560(10)
_cell_angle_gamma 90.00
_cell_formula_units_Z 4
_cell_length_a 12.1053(6)
_cell_length_b 20.7190(10)
_cell_length_c 8.5973(4)
_cell_measurement_reflns_used 4031
_cell_measurement_temperature 173(2)
_cell_measurement_theta_max 27.63
_cell_measurement_theta_min 2.57
_cell_volume 2154.62(18)
_computing_cell_refinement 'SAINT-Plus (Bruker, 2000)'
_computing_data_collection 'SMART (Bruker, 2000)'
_computing_data_reduction 'SAINT-Plus (Bruker, 2000)'
_computing_molecular_graphics 'SHELXTL (Sheldrick, 2008)'
_computing_publication_material 'SHELXTL (Sheldrick, 2008)'
_computing_structure_refinement 'SHELXTL (Sheldrick, 2008)'
_computing_structure_solution 'SHELXTL (Sheldrick, 2008)'
_diffrn_ambient_temperature 173(2)
_diffrn_detector_area_resol_mean 10.0
_diffrn_measured_fraction_theta_full 0.995
_diffrn_measured_fraction_theta_max 0.995
_diffrn_measurement_device_type 'Bruker SMART CCD area-detector'
_diffrn_measurement_method '\f and \w'
_diffrn_radiation_monochromator graphite
_diffrn_radiation_source 'fine-focus sealed tube'
_diffrn_radiation_type MoK\a
_diffrn_radiation_wavelength 0.71073
_diffrn_reflns_av_R_equivalents 0.0416
_diffrn_reflns_av_sigmaI/netI 0.0570
_diffrn_reflns_limit_h_max 15
_diffrn_reflns_limit_h_min -12
_diffrn_reflns_limit_k_max 23
_diffrn_reflns_limit_k_min -26
_diffrn_reflns_limit_l_max 9
_diffrn_reflns_limit_l_min -11
_diffrn_reflns_number 13362
_diffrn_reflns_theta_full 27.25
_diffrn_reflns_theta_max 27.25
_diffrn_reflns_theta_min 1.68
_diffrn_standards_number 0
_exptl_absorpt_coefficient_mu 1.149
_exptl_absorpt_correction_T_max 0.8937
_exptl_absorpt_correction_T_min 0.7243
_exptl_absorpt_correction_type multi-scan
_exptl_absorpt_process_details '(SADABS; Sheldrick, 1996)'
_exptl_crystal_colour colorless
_exptl_crystal_density_diffrn 1.555
_exptl_crystal_density_method 'not measured'
_exptl_crystal_description plate
_exptl_crystal_F_000 1040
_exptl_crystal_size_max 0.30
_exptl_crystal_size_mid 0.20
_exptl_crystal_size_min 0.10
_refine_diff_density_max 0.902
_refine_diff_density_min -0.996
_refine_ls_extinction_method none
_refine_ls_goodness_of_fit_ref 1.037
_refine_ls_hydrogen_treatment constr
_refine_ls_matrix_type full
_refine_ls_number_parameters 238
_refine_ls_number_reflns 4804
_refine_ls_number_restraints 0
_refine_ls_restrained_S_all 1.037
_refine_ls_R_factor_all 0.0835
_refine_ls_R_factor_gt 0.0464
_refine_ls_shift/su_max 0.001
_refine_ls_shift/su_max_lt 0.001
_refine_ls_shift/su_mean 0.000
_refine_ls_structure_factor_coef Fsqd
_refine_ls_weighting_details 'calc w=1/[\s^2^(Fo^2^)+(0.0558P)^2^+0.7474P] where P=(Fo^2^+2Fc^2^)/3'
_refine_ls_weighting_scheme calc
_refine_ls_wR_factor_gt 0.1057
_refine_ls_wR_factor_ref 0.1145
_reflns_number_gt 3174
_reflns_number_total 4804
_reflns_threshold_expression I>2\s(I)
_cod_data_source_file lx2093.cif
_cod_data_source_block I
_cod_depositor_comments
;
The following automatic conversions were performed:
'_symmetry_cell_setting' value 'Monoclinic' changed to 'monoclinic'
according to '/home/saulius/struct/CIF-dictionaries/cif_core.dic'
dictionary named 'cif_core.dic' version 2.4.1 from 2010-06-29.

Automatic conversion script
Id: cif_fix_enum 1527 2010-12-29 10:47:43Z saulius 

The following automatic conversions were performed:

'_symmetry_cell_setting' value 'Monoclinic' changed to 'monoclinic'
according to /home/saulius/struct/CIF-dictionaries/cif_core.dic
dictionary named 'cif_core.dic' version 2.4.1 from 2010-06-29.

Automatic conversion script
Id: cif_fix_values 1715 2011-07-08 13:25:40Z adriana 
;
_cod_original_cell_volume 2154.61(18)
_cod_original_sg_symbol_H-M 'P 21/c'
_cod_database_code 2221440
_cod_database_fobs_code 2221440

loop_
_symmetry_equiv_pos_as_xyz
'x, y, z'
'-x, y+1/2, -z+1/2'
'-x, -y, -z'
'x, -y-1/2, z-1/2'

loop_
_atom_site_type_symbol
_atom_site_label
_atom_site_fract_x
_atom_site_fract_y
_atom_site_fract_z
_atom_site_U_iso_or_equiv
_atom_site_adp_type
_atom_site_calc_flag
_atom_site_refinement_flags
_atom_site_occupancy
_atom_site_disorder_assembly
_atom_site_disorder_group
Ag Ag1 0.60132(3) 0.147912(17) 0.59553(4) 0.03340(12) Uani d . 1 . .
S S1 0.40490(8) 0.10911(5) 0.59796(11) 0.0245(2) Uani d . 1 . .
S S2 -0.20353(9) 0.11318(6) 0.59401(12) 0.0332(3) Uani d . 1 . .
O O1 0.5747(3) 0.16475(16) 0.8814(4) 0.0538(10) Uani d . 1 . .
O O2 0.5492(4) 0.2420(2) 1.0367(7) 0.1033(19) Uani d . 1 . .
O O3 0.6861(4) 0.2458(2) 0.9036(6) 0.1007(19) Uani d . 1 . .
N N1 0.6032(3) 0.2176(2) 0.9376(4) 0.0391(7) Uani d . 1 . .
C C1 0.3798(4) 0.1476(2) 0.2840(5) 0.0330(10) Uani d . 1 . .
H H1A 0.4608 0.1544 0.2867 0.040 Uiso calc R 1 . .
H H1B 0.3442 0.1886 0.3135 0.040 Uiso calc R 1 . .
C C2 0.3396(4) 0.1280(2) 0.1194(5) 0.0371(11) Uani d . 1 . .
H H2A 0.2579 0.1249 0.1154 0.044 Uiso calc R 1 . .
H H2B 0.3608 0.1618 0.0449 0.044 Uiso calc R 1 . .
C C3 0.3879(4) 0.0640(2) 0.0714(5) 0.0381(11) Uani d . 1 . .
H H3A 0.4691 0.0682 0.0658 0.046 Uiso calc R 1 . .
H H3B 0.3577 0.0522 -0.0335 0.046 Uiso calc R 1 . .
C C4 0.3611(4) 0.0111(2) 0.1862(5) 0.0376(11) Uani d . 1 . .
H H4A 0.3976 -0.0295 0.1561 0.045 Uiso calc R 1 . .
H H4B 0.2802 0.0036 0.1834 0.045 Uiso calc R 1 . .
C C5 0.4004(4) 0.0300(2) 0.3512(5) 0.0318(10) Uani d . 1 . .
H H5A 0.4821 0.0330 0.3564 0.038 Uiso calc R 1 . .
H H5B 0.3784 -0.0040 0.4250 0.038 Uiso calc R 1 . .
C C6 0.3511(3) 0.09466(19) 0.3992(4) 0.0236(9) Uani d . 1 . .
H H6 0.2688 0.0903 0.4004 0.028 Uiso calc R 1 . .
C C7 0.3416(3) 0.1852(2) 0.6496(5) 0.0250(9) Uani d . 1 . .
H H7A 0.3716 0.1986 0.7534 0.030 Uiso calc R 1 . .
H H7B 0.3629 0.2185 0.5737 0.030 Uiso calc R 1 . .
C C8 0.2171(3) 0.1830(2) 0.6532(4) 0.0242(9) Uani d . 1 . .
C C9 0.1638(4) 0.1424(2) 0.7516(5) 0.0341(10) Uani d . 1 . .
H H9 0.2063 0.1134 0.8153 0.041 Uiso calc R 1 . .
C C10 0.0497(4) 0.1424(2) 0.7606(5) 0.0346(10) Uani d . 1 . .
H H10 0.0150 0.1137 0.8297 0.041 Uiso calc R 1 . .
C C11 -0.0144(3) 0.1847(2) 0.6682(5) 0.0312(10) Uani d . 1 . .
C C12 0.0387(4) 0.2255(2) 0.5700(5) 0.0347(11) Uani d . 1 . .
H H12 -0.0035 0.2547 0.5068 0.042 Uiso calc R 1 . .
C C13 0.1531(3) 0.2248(2) 0.5610(5) 0.0303(10) Uani d . 1 . .
H H13 0.1878 0.2531 0.4913 0.036 Uiso calc R 1 . .
C C14 -0.1381(3) 0.1853(2) 0.6764(5) 0.0393(12) Uani d . 1 . .
H H14A -0.1676 0.2237 0.6200 0.047 Uiso calc R 1 . .
H H14B -0.1579 0.1894 0.7867 0.047 Uiso calc R 1 . .
C C15 -0.1609(4) 0.1157(2) 0.3921(5) 0.0313(10) Uani d . 1 . .
H H15 -0.1399 0.1611 0.3665 0.038 Uiso calc R 1 . .
C C16 -0.0612(4) 0.0726(3) 0.3729(5) 0.0459(13) Uani d . 1 . .
H H16A -0.0793 0.0282 0.4058 0.055 Uiso calc R 1 . .
H H16B 0.0009 0.0884 0.4410 0.055 Uiso calc R 1 . .
C C17 -0.0258(4) 0.0716(3) 0.2038(6) 0.0602(16) Uani d . 1 . .
H H17A -0.0005 0.1151 0.1737 0.072 Uiso calc R 1 . .
H H17B 0.0365 0.0411 0.1935 0.072 Uiso calc R 1 . .
C C18 -0.1225(4) 0.0509(3) 0.0960(5) 0.0504(14) Uani d . 1 . .
H H18A -0.0999 0.0524 -0.0133 0.060 Uiso calc R 1 . .
H H18B -0.1433 0.0059 0.1200 0.060 Uiso calc R 1 . .
C C19 -0.2211(4) 0.0948(2) 0.1153(5) 0.0391(7) Uani d . 1 . .
H H19A -0.2018 0.1392 0.0838 0.047 Uiso calc R 1 . .
H H19B -0.2834 0.0798 0.0464 0.047 Uiso calc R 1 . .
C C20 -0.2563(4) 0.0952(3) 0.2821(5) 0.0435(12) Uani d . 1 . .
H H20A -0.2815 0.0515 0.3110 0.052 Uiso calc R 1 . .
H H20B -0.3191 0.1253 0.2924 0.052 Uiso calc R 1 . .

loop_
_atom_site_aniso_label
_atom_site_aniso_U_11
_atom_site_aniso_U_22
_atom_site_aniso_U_33
_atom_site_aniso_U_12
_atom_site_aniso_U_13
_atom_site_aniso_U_23
Ag1 0.01609(16) 0.0475(2) 0.0365(2) 0.00432(16) 0.00031(12) -0.00270(17)
S1 0.0197(5) 0.0337(6) 0.0199(5) 0.0066(4) -0.0015(4) -0.0037(4)
S2 0.0194(5) 0.0523(7) 0.0277(6) 0.0080(5) -0.0005(4) -0.0018(5)
O1 0.083(3) 0.046(2) 0.0318(19) -0.010(2) -0.0063(18) -0.0079(16)
O2 0.092(3) 0.066(3) 0.159(5) -0.026(3) 0.093(4) -0.053(3)
O3 0.091(4) 0.072(3) 0.146(5) -0.035(3) 0.089(3) -0.039(3)
N1 0.0396(18) 0.0507(19) 0.0266(15) 0.0039(16) -0.0033(13) -0.0020(14)
C1 0.040(3) 0.031(2) 0.028(2) 0.009(2) 0.0021(19) 0.0002(19)
C2 0.047(3) 0.040(3) 0.024(2) 0.008(2) -0.004(2) 0.0021(19)
C3 0.040(3) 0.050(3) 0.024(2) 0.006(2) -0.0027(19) 0.002(2)
C4 0.051(3) 0.039(3) 0.022(2) 0.004(2) -0.010(2) -0.0053(19)
C5 0.037(3) 0.035(2) 0.023(2) 0.008(2) -0.0049(18) -0.0047(18)
C6 0.0213(19) 0.035(2) 0.0139(18) 0.0029(18) -0.0040(15) -0.0016(17)
C7 0.0176(19) 0.032(2) 0.026(2) 0.0067(18) 0.0010(16) -0.0058(18)
C8 0.020(2) 0.035(2) 0.0176(19) 0.0045(18) 0.0006(15) -0.0057(17)
C9 0.028(2) 0.054(3) 0.020(2) 0.005(2) -0.0042(17) 0.002(2)
C10 0.025(2) 0.056(3) 0.022(2) 0.002(2) 0.0025(17) 0.003(2)
C11 0.018(2) 0.053(3) 0.023(2) 0.006(2) -0.0013(16) -0.013(2)
C12 0.028(2) 0.041(3) 0.034(2) 0.014(2) -0.0082(19) -0.003(2)
C13 0.028(2) 0.036(2) 0.027(2) 0.007(2) 0.0044(18) 0.0048(19)
C14 0.020(2) 0.059(3) 0.039(3) 0.008(2) 0.0005(19) -0.019(2)
C15 0.027(2) 0.040(3) 0.028(2) 0.001(2) 0.0035(18) 0.0017(19)
C16 0.036(3) 0.066(4) 0.036(3) 0.017(3) 0.001(2) -0.012(2)
C17 0.041(3) 0.090(4) 0.050(3) 0.008(3) 0.021(3) -0.016(3)
C18 0.061(4) 0.063(3) 0.028(3) -0.007(3) 0.011(2) -0.011(2)
C19 0.0396(18) 0.0507(19) 0.0266(15) 0.0039(16) -0.0033(13) -0.0020(14)
C20 0.031(3) 0.064(3) 0.035(3) 0.008(2) -0.004(2) -0.008(2)

loop_
_atom_type_symbol
_atom_type_description
_atom_type_scat_dispersion_real
_atom_type_scat_dispersion_imag
_atom_type_scat_source
C C 0.0033 0.0016 'International Tables Vol C Tables 4.2.6.8 and 6.1.1.4'
H H 0.0000 0.0000 'International Tables Vol C Tables 4.2.6.8 and 6.1.1.4'
N N 0.0061 0.0033 'International Tables Vol C Tables 4.2.6.8 and 6.1.1.4'
O O 0.0106 0.0060 'International Tables Vol C Tables 4.2.6.8 and 6.1.1.4'
S S 0.1246 0.1234 'International Tables Vol C Tables 4.2.6.8 and 6.1.1.4'
Ag Ag -0.8971 1.1015 'International Tables Vol C Tables 4.2.6.8 and 6.1.1.4'

loop_
_geom_angle_atom_site_label_1
_geom_angle_atom_site_label_2
_geom_angle_atom_site_label_3
_geom_angle_site_symmetry_1
_geom_angle_site_symmetry_3
_geom_angle
_geom_angle_publ_flag
O2 Ag1 S2 4_565 1_655 121.08(12) ?
O2 Ag1 S1 4_565 . 93.69(12) ?
S2 Ag1 S1 1_655 . 144.39(4) ?
O2 Ag1 O1 4_565 . 91.78(15) ?
S2 Ag1 O1 1_655 . 101.83(10) ?
S1 Ag1 O1 . . 83.01(9) ?
C7 S1 C6 . . 103.42(18) ?
C7 S1 Ag1 . . 97.63(13) ?
C6 S1 Ag1 . . 110.32(14) ?
C14 S2 C15 . . 102.2(2) ?
C14 S2 Ag1 . 1_455 99.21(14) ?
C15 S2 Ag1 . 1_455 107.56(14) ?
N1 O1 Ag1 . . 117.3(3) ?
N1 O2 Ag1 . 4_566 113.5(3) ?
O2 N1 O3 . . 116.7(4) ?
O2 N1 O1 . . 119.6(5) ?
O3 N1 O1 . . 123.6(5) ?
C6 C1 C2 . . 109.7(3) ?
C6 C1 H1A . . 109.7 ?
C2 C1 H1A . . 109.7 ?
C6 C1 H1B . . 109.7 ?
C2 C1 H1B . . 109.7 ?
H1A C1 H1B . . 108.2 ?
C3 C2 C1 . . 111.8(3) ?
C3 C2 H2A . . 109.3 ?
C1 C2 H2A . . 109.3 ?
C3 C2 H2B . . 109.3 ?
C1 C2 H2B . . 109.3 ?
H2A C2 H2B . . 107.9 ?
C2 C3 C4 . . 111.1(4) ?
C2 C3 H3A . . 109.4 ?
C4 C3 H3A . . 109.4 ?
C2 C3 H3B . . 109.4 ?
C4 C3 H3B . . 109.4 ?
H3A C3 H3B . . 108.0 ?
C3 C4 C5 . . 110.6(4) ?
C3 C4 H4A . . 109.5 ?
C5 C4 H4A . . 109.5 ?
C3 C4 H4B . . 109.5 ?
C5 C4 H4B . . 109.5 ?
H4A C4 H4B . . 108.1 ?
C4 C5 C6 . . 111.3(3) ?
C4 C5 H5A . . 109.4 ?
C6 C5 H5A . . 109.4 ?
C4 C5 H5B . . 109.4 ?
C6 C5 H5B . . 109.4 ?
H5A C5 H5B . . 108.0 ?
C1 C6 C5 . . 110.7(3) ?
C1 C6 S1 . . 114.0(3) ?
C5 C6 S1 . . 105.5(2) ?
C1 C6 H6 . . 108.9 ?
C5 C6 H6 . . 108.9 ?
S1 C6 H6 . . 108.9 ?
C8 C7 S1 . . 114.2(3) ?
C8 C7 H7A . . 108.7 ?
S1 C7 H7A . . 108.7 ?
C8 C7 H7B . . 108.7 ?
S1 C7 H7B . . 108.7 ?
H7A C7 H7B . . 107.6 ?
C9 C8 C13 . . 118.0(4) ?
C9 C8 C7 . . 121.7(4) ?
C13 C8 C7 . . 120.2(4) ?
C8 C9 C10 . . 121.8(4) ?
C8 C9 H9 . . 119.1 ?
C10 C9 H9 . . 119.1 ?
C9 C10 C11 . . 120.0(4) ?
C9 C10 H10 . . 120.0 ?
C11 C10 H10 . . 120.0 ?
C12 C11 C10 . . 118.3(4) ?
C12 C11 C14 . . 121.0(4) ?
C10 C11 C14 . . 120.7(4) ?
C11 C12 C13 . . 121.3(4) ?
C11 C12 H12 . . 119.4 ?
C13 C12 H12 . . 119.4 ?
C8 C13 C12 . . 120.6(4) ?
C8 C13 H13 . . 119.7 ?
C12 C13 H13 . . 119.7 ?
C11 C14 S2 . . 113.2(3) ?
C11 C14 H14A . . 108.9 ?
S2 C14 H14A . . 108.9 ?
C11 C14 H14B . . 108.9 ?
S2 C14 H14B . . 108.9 ?
H14A C14 H14B . . 107.8 ?
C16 C15 C20 . . 110.8(4) ?
C16 C15 S2 . . 109.9(3) ?
C20 C15 S2 . . 110.2(3) ?
C16 C15 H15 . . 108.6 ?
C20 C15 H15 . . 108.6 ?
S2 C15 H15 . . 108.6 ?
C15 C16 C17 . . 111.4(4) ?
C15 C16 H16A . . 109.3 ?
C17 C16 H16A . . 109.3 ?
C15 C16 H16B . . 109.3 ?
C17 C16 H16B . . 109.3 ?
H16A C16 H16B . . 108.0 ?
C18 C17 C16 . . 110.1(4) ?
C18 C17 H17A . . 109.6 ?
C16 C17 H17A . . 109.6 ?
C18 C17 H17B . . 109.6 ?
C16 C17 H17B . . 109.6 ?
H17A C17 H17B . . 108.1 ?
C19 C18 C17 . . 110.7(4) ?
C19 C18 H18A . . 109.5 ?
C17 C18 H18A . . 109.5 ?
C19 C18 H18B . . 109.5 ?
C17 C18 H18B . . 109.5 ?
H18A C18 H18B . . 108.1 ?
C20 C19 C18 . . 111.1(4) ?
C20 C19 H19A . . 109.4 ?
C18 C19 H19A . . 109.4 ?
C20 C19 H19B . . 109.4 ?
C18 C19 H19B . . 109.4 ?
H19A C19 H19B . . 108.0 ?
C19 C20 C15 . . 110.8(4) ?
C19 C20 H20A . . 109.5 ?
C15 C20 H20A . . 109.5 ?
C19 C20 H20B . . 109.5 ?
C15 C20 H20B . . 109.5 ?
H20A C20 H20B . . 108.1 ?

loop_
_geom_bond_atom_site_label_1
_geom_bond_atom_site_label_2
_geom_bond_site_symmetry_2
_geom_bond_distance
_geom_bond_publ_flag
Ag1 O2 4_565 2.415(4) ?
Ag1 S2 1_655 2.4699(11) ?
Ag1 S1 . 2.5108(11) ?
Ag1 O1 . 2.516(3) ?
S1 C7 . 1.816(4) ?
S1 C6 . 1.829(3) ?
S2 C14 . 1.822(5) ?
S2 C15 . 1.831(4) ?
S2 Ag1 1_455 2.4699(11) ?
O1 N1 . 1.241(5) ?
O2 N1 . 1.205(5) ?
O2 Ag1 4_566 2.415(4) ?
O3 N1 . 1.207(5) ?
C1 C6 . 1.527(6) ?
C1 C2 . 1.532(6) ?
C1 H1A . 0.9900 ?
C1 H1B . 0.9900 ?
C2 C3 . 1.513(6) ?
C2 H2A . 0.9900 ?
C2 H2B . 0.9900 ?
C3 C4 . 1.519(6) ?
C3 H3A . 0.9900 ?
C3 H3B . 0.9900 ?
C4 C5 . 1.529(5) ?
C4 H4A . 0.9900 ?
C4 H4B . 0.9900 ?
C5 C6 . 1.531(6) ?
C5 H5A . 0.9900 ?
C5 H5B . 0.9900 ?
C6 H6 . 1.0000 ?
C7 C8 . 1.510(5) ?
C7 H7A . 0.9900 ?
C7 H7B . 0.9900 ?
C8 C9 . 1.371(6) ?
C8 C13 . 1.389(5) ?
C9 C10 . 1.387(6) ?
C9 H9 . 0.9500 ?
C10 C11 . 1.397(6) ?
C10 H10 . 0.9500 ?
C11 C12 . 1.372(6) ?
C11 C14 . 1.503(5) ?
C12 C13 . 1.390(6) ?
C12 H12 . 0.9500 ?
C13 H13 . 0.9500 ?
C14 H14A . 0.9900 ?
C14 H14B . 0.9900 ?
C15 C16 . 1.515(6) ?
C15 C20 . 1.524(6) ?
C15 H15 . 1.0000 ?
C16 C17 . 1.532(7) ?
C16 H16A . 0.9900 ?
C16 H16B . 0.9900 ?
C17 C18 . 1.525(7) ?
C17 H17A . 0.9900 ?
C17 H17B . 0.9900 ?
C18 C19 . 1.515(7) ?
C18 H18A . 0.9900 ?
C18 H18B . 0.9900 ?
C19 C20 . 1.512(6) ?
C19 H19A . 0.9900 ?
C19 H19B . 0.9900 ?
C20 H20A . 0.9900 ?
C20 H20B . 0.9900 ?

loop_
_geom_hbond_atom_site_label_D
_geom_hbond_atom_site_label_H
_geom_hbond_atom_site_label_A
_geom_hbond_site_symmetry_A
_geom_hbond_distance_DH
_geom_hbond_distance_HA
_geom_hbond_distance_DA
_geom_hbond_angle_DHA
C14 H14A O3 4_465 0.99 2.60 3.416(7) 140.3
C14 H14B O3 1_455 0.99 2.47 3.199(6) 130.4
C7 H7B O2 4_565 0.99 2.43 3.118(6) 125.9

loop_
_geom_torsion_atom_site_label_1
_geom_torsion_atom_site_label_2
_geom_torsion_atom_site_label_3
_geom_torsion_atom_site_label_4
_geom_torsion_site_symmetry_1
_geom_torsion_site_symmetry_2
_geom_torsion_site_symmetry_3
_geom_torsion_site_symmetry_4
_geom_torsion
_geom_torsion_publ_flag
O2 Ag1 S1 C7 4_565 . . . -26.26(19) ?
S2 Ag1 S1 C7 1_655 . . . 165.66(14) ?
O1 Ag1 S1 C7 . . . . 65.08(15) ?
O2 Ag1 S1 C6 4_565 . . . 81.2(2) ?
S2 Ag1 S1 C6 1_655 . . . -86.92(15) ?
O1 Ag1 S1 C6 . . . . 172.50(16) ?
O2 Ag1 O1 N1 4_565 . . . -38.0(4) ?
S2 Ag1 O1 N1 1_655 . . . 84.3(3) ?
S1 Ag1 O1 N1 . . . . -131.5(3) ?
Ag1 O2 N1 O3 4_566 . . . 13.2(7) ?
Ag1 O2 N1 O1 4_566 . . . -169.9(3) ?
Ag1 O1 N1 O2 . . . . 142.9(5) ?
Ag1 O1 N1 O3 . . . . -40.4(6) ?
C6 C1 C2 C3 . . . . -56.9(5) ?
C1 C2 C3 C4 . . . . 56.7(5) ?
C2 C3 C4 C5 . . . . -55.6(5) ?
C3 C4 C5 C6 . . . . 55.9(5) ?
C2 C1 C6 C5 . . . . 56.5(4) ?
C2 C1 C6 S1 . . . . 175.2(3) ?
C4 C5 C6 C1 . . . . -56.9(5) ?
C4 C5 C6 S1 . . . . 179.4(3) ?
C7 S1 C6 C1 . . . . 59.5(3) ?
Ag1 S1 C6 C1 . . . . -44.0(3) ?
C7 S1 C6 C5 . . . . -178.9(3) ?
Ag1 S1 C6 C5 . . . . 77.6(3) ?
C6 S1 C7 C8 . . . . 63.2(3) ?
Ag1 S1 C7 C8 . . . . 176.3(3) ?
S1 C7 C8 C9 . . . . 60.3(5) ?
S1 C7 C8 C13 . . . . -122.8(4) ?
C13 C8 C9 C10 . . . . -0.1(6) ?
C7 C8 C9 C10 . . . . 176.8(4) ?
C8 C9 C10 C11 . . . . -0.2(7) ?
C9 C10 C11 C12 . . . . 0.0(6) ?
C9 C10 C11 C14 . . . . 179.9(4) ?
C10 C11 C12 C13 . . . . 0.4(6) ?
C14 C11 C12 C13 . . . . -179.5(4) ?
C9 C8 C13 C12 . . . . 0.5(6) ?
C7 C8 C13 C12 . . . . -176.4(4) ?
C11 C12 C13 C8 . . . . -0.7(7) ?
C12 C11 C14 S2 . . . . 110.0(4) ?
C10 C11 C14 S2 . . . . -69.9(5) ?
C15 S2 C14 C11 . . . . -60.3(4) ?
Ag1 S2 C14 C11 1_455 . . . -170.6(3) ?
C14 S2 C15 C16 . . . . 97.4(4) ?
Ag1 S2 C15 C16 1_455 . . . -158.7(3) ?
C14 S2 C15 C20 . . . . -140.2(3) ?
Ag1 S2 C15 C20 1_455 . . . -36.3(4) ?
C20 C15 C16 C17 . . . . 55.8(6) ?
S2 C15 C16 C17 . . . . 177.9(4) ?
C15 C16 C17 C18 . . . . -56.0(6) ?
C16 C17 C18 C19 . . . . 56.5(6) ?
C17 C18 C19 C20 . . . . -57.6(6) ?
C18 C19 C20 C15 . . . . 57.1(6) ?
C16 C15 C20 C19 . . . . -56.1(6) ?
S2 C15 C20 C19 . . . . -178.0(3) ?
